data_4300900
loop_
_publ_author_name
'Gemmill, William R.'
'Smith, Mark D.'
'Prozorov, Ruslan'
'zur Loye, Hans-Conrad'

_publ_section_title
;
 Crystal Growth and Magnetic Properties of Lanthanide-Containing Osmium
 Double Perovskites, Ln2NaOsO6 (Ln = La, Pr, Nd)
;
_journal_coden_ASTM INOCAJ
_journal_issue 8
_journal_name_full 'Inorganic Chemistry'
_journal_page_first 2639
_journal_page_last 2646
_journal_paper_doi 10.1021/ic048637x
_journal_volume 44
_journal_year 2005
_chemical_formula_moiety 'La2 Na O6 Os'
_chemical_formula_sum 'La2 Na O6 Os'
_chemical_formula_weight 587.01
_space_group_IT_number 14
_symmetry_cell_setting monoclinic
_symmetry_space_group_name_Hall '-P 2yn'
_symmetry_space_group_name_H-M 'P 1 21/n 1'
_atom_sites_solution_hydrogens none
_atom_sites_solution_primary direct
_atom_sites_solution_secondary difmap
_audit_creation_method SHELXL-97
_cell_angle_alpha 90.00
_cell_angle_beta 90.587(2)
_cell_angle_gamma 90.00
_cell_formula_units_Z 2
_cell_length_a 5.6054(3)
_cell_length_b 5.9445(3)
_cell_length_c 8.0285(4)
_cell_measurement_reflns_used 2930
_cell_measurement_temperature 294(1)
_cell_measurement_theta_max 32.555
_cell_measurement_theta_min 2.537
_cell_volume 267.51(2)
_computing_cell_refinement 'SAINT+ NT V6.22 (Bruker, 2001)'
_computing_data_collection 'SMART NT V5.625 (Bruker, 2000)'
_computing_data_reduction 'SAINT+ NT V6.22'
_computing_molecular_graphics 'SHELXTL V6.1 (Sheldrick, 2000)'
_computing_publication_material 'SHELXTL V6.1'
_computing_structure_refinement 'SHELXL-97 (Sheldrick, 1997)'
_computing_structure_solution 'SHELXS-97 (Sheldrick, 1997)'
_diffrn_ambient_temperature 293(2)
_diffrn_measured_fraction_theta_full 0.995
_diffrn_measured_fraction_theta_max 0.995
_diffrn_measurement_device_type 'Bruker SMART APEX CCD diffractometer'
_diffrn_measurement_method 'omega scans'
_diffrn_radiation_monochromator graphite
_diffrn_radiation_source 'sealed tube'
_diffrn_radiation_type MoK\a
_diffrn_radiation_wavelength 0.71073
_diffrn_reflns_av_R_equivalents 0.0334
_diffrn_reflns_av_sigmaI/netI 0.0292
_diffrn_reflns_limit_h_max 8
_diffrn_reflns_limit_h_min -8
_diffrn_reflns_limit_k_max 8
_diffrn_reflns_limit_k_min -9
_diffrn_reflns_limit_l_max 12
_diffrn_reflns_limit_l_min -12
_diffrn_reflns_number 4094
_diffrn_reflns_theta_full 32.58
_diffrn_reflns_theta_max 32.58
_diffrn_reflns_theta_min 4.27
_diffrn_standards_decay_% 0
_exptl_absorpt_coefficient_mu 39.409
_exptl_absorpt_correction_T_max 1.0000
_exptl_absorpt_correction_T_min 0.5762
_exptl_absorpt_correction_type multi-scan
_exptl_absorpt_process_details 'SADABS (Bruker, 2001)'
_exptl_crystal_colour black
_exptl_crystal_density_diffrn 7.288
_exptl_crystal_density_method 'not measured'
_exptl_crystal_description irregular
_exptl_crystal_F_000 498
_exptl_crystal_size_max 0.05
_exptl_crystal_size_mid 0.04
_exptl_crystal_size_min 0.03
_refine_diff_density_max 2.748
_refine_diff_density_min -2.209
_refine_diff_density_rms 0.452
_refine_ls_extinction_coef 0.0180(7)
_refine_ls_extinction_expression Fc^*^=kFc[1+0.001xFc^2^\l^3^/sin(2\q)]^-1/4^
_refine_ls_extinction_method SHELXL
_refine_ls_goodness_of_fit_ref 1.146
_refine_ls_hydrogen_treatment none
_refine_ls_matrix_type full
_refine_ls_number_parameters 50
_refine_ls_number_reflns 969
_refine_ls_number_restraints 0
_refine_ls_restrained_S_all 1.146
_refine_ls_R_factor_all 0.0258
_refine_ls_R_factor_gt 0.0234
_refine_ls_shift/su_max 0.000
_refine_ls_shift/su_mean 0.000
_refine_ls_structure_factor_coef Fsqd
_refine_ls_weighting_details 'calc w=1/[\s^2^(Fo^2^)+(0.0236P)^2^+0.6315P] where P=(Fo^2^+2Fc^2^)/3'
_refine_ls_weighting_scheme calc
_refine_ls_wR_factor_gt 0.0514
_refine_ls_wR_factor_ref 0.0525
_reflns_number_gt 921
_reflns_number_total 969
_reflns_threshold_expression >2sigma(I)
_cod_data_source_file ic048637xsi20040928_025631_1.cif
_cod_data_source_block "'La2NaOsO6'"
_cod_depositor_comments
;
The following automatic conversions were performed:
'_symmetry_cell_setting' value 'Monoclinic' changed to 'monoclinic'
according to '/home/saulius/struct/CIF-dictionaries/cif_core.dic'
dictionary named 'cif_core.dic' version 2.4.1 from 2010-06-29.

Automatic conversion script
Id: cif_fix_enum 1527 2010-12-29 10:47:43Z saulius 
;
_cod_original_sg_symbol_H-M 'P 21/n'
_cod_database_code 4300900

loop_
_symmetry_equiv_pos_as_xyz
'x, y, z'
'-x+1/2, y+1/2, -z+1/2'
'-x, -y, -z'
'x-1/2, -y-1/2, z-1/2'

loop_
_atom_site_label
_atom_site_type_symbol
_atom_site_fract_x
_atom_site_fract_y
_atom_site_fract_z
_atom_site_U_iso_or_equiv
_atom_site_adp_type
_atom_site_occupancy
_atom_site_symmetry_multiplicity
_atom_site_calc_flag
_atom_site_refinement_flags
_atom_site_disorder_assembly
_atom_site_disorder_group
La1 La 0.48392(5) 0.06436(6) 0.25187(3) 0.00639(10) Uani 1 1 d . . .
Na1 Na 0.0000 0.0000 0.0000 0.0081(6) Uani 1 2 d S . .
Os1 Os 0.5000 0.5000 0.0000 0.00405(10) Uani 1 2 d S . .
O1 O 0.2126(7) 0.3237(7) 0.0479(4) 0.0074(7) Uani 1 1 d . . .
O2 O 0.6050(7) 0.4587(7) 0.2306(5) 0.0085(7) Uani 1 1 d . . .
O3 O 0.3309(7) 0.7788(7) 0.0598(5) 0.0090(7) Uani 1 1 d . . .

loop_
_atom_site_aniso_label
_atom_site_aniso_U_11
_atom_site_aniso_U_22
_atom_site_aniso_U_33
_atom_site_aniso_U_23
_atom_site_aniso_U_13
_atom_site_aniso_U_12
La1 0.00740(15) 0.00568(18) 0.00610(15) 0.00036(9) 0.00003(10) -0.00052(10)
Na1 0.0103(16) 0.0075(17) 0.0064(14) 0.0011(11) -0.0022(12) 0.0006(10)
Os1 0.00452(14) 0.00409(17) 0.00353(13) -0.00009(8) 0.00019(9) -0.00007(8)
O1 0.0107(17) 0.0061(18) 0.0054(14) -0.0002(13) 0.0020(12) -0.0021(13)
O2 0.0120(19) 0.010(2) 0.0039(16) 0.0021(13) -0.0018(14) -0.0027(14)
O3 0.0109(17) 0.0079(19) 0.0080(16) -0.0038(14) -0.0013(13) 0.0027(14)

loop_
_atom_type_symbol
_atom_type_description
_atom_type_scat_dispersion_real
_atom_type_scat_dispersion_imag
_atom_type_scat_source
O O 0.0106 0.0060 'International Tables Vol C Tables 4.2.6.8 and 6.1.1.4'
Na Na 0.0362 0.0249 'International Tables Vol C Tables 4.2.6.8 and 6.1.1.4'
La La -0.2871 2.4523 'International Tables Vol C Tables 4.2.6.8 and 6.1.1.4'
Os Os -1.2165 7.6030 'International Tables Vol C Tables 4.2.6.8 and 6.1.1.4'

loop_
_geom_angle_atom_site_label_1
_geom_angle_atom_site_label_2
_geom_angle_atom_site_label_3
_geom_angle
_geom_angle_site_symmetry_1
_geom_angle_site_symmetry_3
_geom_angle_publ_flag
O2 La1 O1 104.49(14) 2_645 2_545 ?
O2 La1 O3 100.74(14) 2_645 1_545 ?
O1 La1 O3 81.35(13) 2_545 1_545 ?
O2 La1 O2 89.31(10) 2_645 . ?
O1 La1 O2 137.70(13) 2_545 . ?
O3 La1 O2 135.85(13) 1_545 . ?
O2 La1 O3 137.46(12) 2_645 2_545 ?
O1 La1 O3 66.26(13) 2_545 2_545 ?
O3 La1 O3 117.46(8) 1_545 2_545 ?
O2 La1 O3 76.51(13) . 2_545 ?
O2 La1 O1 136.10(13) 2_645 . ?
O1 La1 O1 118.75(6) 2_545 . ?
O3 La1 O1 79.77(12) 1_545 . ?
O2 La1 O1 64.31(12) . . ?
O3 La1 O1 72.48(11) 2_545 . ?
O2 La1 O1 64.88(12) 2_645 4_666 ?
O1 La1 O1 77.43(14) 2_545 4_666 ?
O3 La1 O1 149.87(13) 1_545 4_666 ?
O2 La1 O1 72.75(12) . 4_666 ?
O3 La1 O1 72.61(11) 2_545 4_666 ?
O1 La1 O1 129.40(5) . 4_666 ?
O2 La1 O3 77.29(12) 2_645 3_665 ?
O1 La1 O3 159.89(12) 2_545 3_665 ?
O3 La1 O3 78.66(14) 1_545 3_665 ?
O2 La1 O3 61.68(12) . 3_665 ?
O3 La1 O3 125.93(7) 2_545 3_665 ?
O1 La1 O3 59.60(11) . 3_665 ?
O1 La1 O3 120.07(11) 4_666 3_665 ?
O2 La1 Na1 98.73(10) 2_645 2 ?
O1 La1 Na1 94.20(9) 2_545 2 ?
O3 La1 Na1 160.52(9) 1_545 2 ?
O2 La1 Na1 43.73(9) . 2 ?
O3 La1 Na1 44.63(8) 2_545 2 ?
O1 La1 Na1 85.94(8) . 2 ?
O1 La1 Na1 43.70(8) 4_666 2 ?
O3 La1 Na1 105.41(8) 3_665 2 ?
O2 La1 Os1 102.16(10) 2_645 . ?
O1 La1 Os1 152.61(9) 2_545 . ?
O3 La1 Os1 99.83(10) 1_545 . ?
O2 La1 Os1 36.21(9) . . ?
O3 La1 Os1 89.70(8) 2_545 . ?
O1 La1 Os1 36.64(8) . . ?
O1 La1 Os1 108.86(8) 4_666 . ?
O3 La1 Os1 36.54(8) 3_665 . ?
Na1 La1 Os1 75.520(8) 2 . ?
O2 La1 Na1 140.40(9) 2_645 . ?
O1 La1 Na1 87.85(9) 2_545 . ?
O3 La1 Na1 43.21(9) 1_545 . ?
O2 La1 Na1 106.71(9) . . ?
O3 La1 Na1 82.05(8) 2_545 . ?
O1 La1 Na1 42.41(8) . . ?
O1 La1 Na1 154.14(8) 4_666 . ?
O3 La1 Na1 79.11(8) 3_665 . ?
Na1 La1 Na1 118.047(9) 2 . ?
Os1 La1 Na1 75.445(6) . . ?
O2 La1 Os1 135.19(10) 2_645 2_545 ?
O1 La1 Os1 34.45(9) 2_545 2_545 ?
O3 La1 Os1 90.84(9) 1_545 2_545 ?
O2 La1 Os1 111.83(10) . 2_545 ?
O3 La1 Os1 35.31(9) 2_545 2_545 ?
O1 La1 Os1 88.39(8) . 2_545 ?
O1 La1 Os1 83.65(8) 4_666 2_545 ?
O3 La1 Os1 147.47(8) 3_665 2_545 ?
Na1 La1 Os1 75.490(7) 2 2_545 ?
Os1 La1 Os1 118.401(9) . 2_545 ?
Na1 La1 Os1 72.462(7) . 2_545 ?
O2 Na1 O2 180.0(3) 4_565 2_545 ?
O2 Na1 O1 85.95(14) 4_565 . ?
O2 Na1 O1 94.05(14) 2_545 . ?
O2 Na1 O1 94.05(14) 4_565 3 ?
O2 Na1 O1 85.95(14) 2_545 3 ?
O1 Na1 O1 180.0(2) . 3 ?
O2 Na1 O3 87.48(14) 4_565 3_565 ?
O2 Na1 O3 92.52(14) 2_545 3_565 ?
O1 Na1 O3 88.41(14) . 3_565 ?
O1 Na1 O3 91.59(14) 3 3_565 ?
O2 Na1 O3 92.52(14) 4_565 1_545 ?
O2 Na1 O3 87.48(14) 2_545 1_545 ?
O1 Na1 O3 91.59(14) . 1_545 ?
O1 Na1 O3 88.41(14) 3 1_545 ?
O3 Na1 O3 180.0(3) 3_565 1_545 ?
O2 Na1 La1 131.57(11) 4_565 2_545 ?
O2 Na1 La1 48.43(11) 2_545 2_545 ?
O1 Na1 La1 123.47(9) . 2_545 ?
O1 Na1 La1 56.53(9) 3 2_545 ?
O3 Na1 La1 126.32(10) 3_565 2_545 ?
O3 Na1 La1 53.68(10) 1_545 2_545 ?
O2 Na1 La1 48.43(11) 4_565 4_565 ?
O2 Na1 La1 131.57(11) 2_545 4_565 ?
O1 Na1 La1 56.53(9) . 4_565 ?
O1 Na1 La1 123.47(9) 3 4_565 ?
O3 Na1 La1 53.68(10) 3_565 4_565 ?
O3 Na1 La1 126.32(10) 1_545 4_565 ?
La1 Na1 La1 180.0 2_545 4_565 ?
O2 Na1 La1 110.12(10) 4_565 . ?
O2 Na1 La1 69.88(10) 2_545 . ?
O1 Na1 La1 52.68(10) . . ?
O1 Na1 La1 127.32(10) 3 . ?
O3 Na1 La1 133.87(10) 3_565 . ?
O3 Na1 La1 46.13(10) 1_545 . ?
La1 Na1 La1 73.068(6) 2_545 . ?
La1 Na1 La1 106.932(6) 4_565 . ?
O2 Na1 La1 69.88(10) 4_565 3 ?
O2 Na1 La1 110.12(10) 2_545 3 ?
O1 Na1 La1 127.32(10) . 3 ?
O1 Na1 La1 52.68(10) 3 3 ?
O3 Na1 La1 46.13(10) 3_565 3 ?
O3 Na1 La1 133.87(10) 1_545 3 ?
La1 Na1 La1 106.932(6) 2_545 3 ?
La1 Na1 La1 73.068(6) 4_565 3 ?
La1 Na1 La1 180.000(8) . 3 ?
O2 Na1 La1 41.29(10) 4_565 3_655 ?
O2 Na1 La1 138.71(10) 2_545 3_655 ?
O1 Na1 La1 76.23(9) . 3_655 ?
O1 Na1 La1 103.77(9) 3 3_655 ?
O3 Na1 La1 126.51(10) 3_565 3_655 ?
O3 Na1 La1 53.49(10) 1_545 3_655 ?
La1 Na1 La1 104.070(6) 2_545 3_655 ?
La1 Na1 La1 75.930(6) 4_565 3_655 ?
La1 Na1 La1 72.632(8) . 3_655 ?
La1 Na1 La1 107.368(8) 3 3_655 ?
O2 Na1 La1 138.71(10) 4_565 1_455 ?
O2 Na1 La1 41.29(10) 2_545 1_455 ?
O1 Na1 La1 103.77(9) . 1_455 ?
O1 Na1 La1 76.23(9) 3 1_455 ?
O3 Na1 La1 53.49(10) 3_565 1_455 ?
O3 Na1 La1 126.51(10) 1_545 1_455 ?
La1 Na1 La1 75.930(6) 2_545 1_455 ?
La1 Na1 La1 104.070(6) 4_565 1_455 ?
La1 Na1 La1 107.368(8) . 1_455 ?
La1 Na1 La1 72.632(8) 3 1_455 ?
La1 Na1 La1 180.000(12) 3_655 1_455 ?
O2 Os1 O2 180.0 . 3_665 ?
O2 Os1 O1 90.74(16) . 3_665 ?
O2 Os1 O1 89.26(16) 3_665 3_665 ?
O2 Os1 O1 89.26(16) . . ?
O2 Os1 O1 90.74(16) 3_665 . ?
O1 Os1 O1 180.0 3_665 . ?
O2 Os1 O3 89.09(17) . 3_665 ?
O2 Os1 O3 90.91(17) 3_665 3_665 ?
O1 Os1 O3 90.21(17) 3_665 3_665 ?
O1 Os1 O3 89.79(17) . 3_665 ?
O2 Os1 O3 90.91(17) . . ?
O2 Os1 O3 89.09(17) 3_665 . ?
O1 Os1 O3 89.79(17) 3_665 . ?
O1 Os1 O3 90.21(17) . . ?
O3 Os1 O3 180.0 3_665 . ?
O2 Os1 La1 132.26(12) . 3_665 ?
O2 Os1 La1 47.74(12) 3_665 3_665 ?
O1 Os1 La1 55.33(11) 3_665 3_665 ?
O1 Os1 La1 124.67(11) . 3_665 ?
O3 Os1 La1 119.76(12) 3_665 3_665 ?
O3 Os1 La1 60.24(12) . 3_665 ?
O2 Os1 La1 47.74(12) . . ?
O2 Os1 La1 132.26(12) 3_665 . ?
O1 Os1 La1 124.67(11) 3_665 . ?
O1 Os1 La1 55.33(11) . . ?
O3 Os1 La1 60.24(12) 3_665 . ?
O3 Os1 La1 119.76(12) . . ?
La1 Os1 La1 180.000(7) 3_665 . ?
O2 Os1 La1 72.15(13) . 2 ?
O2 Os1 La1 107.85(13) 3_665 2 ?
O1 Os1 La1 135.66(11) 3_665 2 ?
O1 Os1 La1 44.34(11) . 2 ?
O3 Os1 La1 128.69(12) 3_665 2 ?
O3 Os1 La1 51.31(12) . 2 ?
La1 Os1 La1 107.369(6) 3_665 2 ?
La1 Os1 La1 72.631(6) . 2 ?
O2 Os1 La1 107.85(13) . 4_665 ?
O2 Os1 La1 72.15(13) 3_665 4_665 ?
O1 Os1 La1 44.34(11) 3_665 4_665 ?
O1 Os1 La1 135.66(11) . 4_665 ?
O3 Os1 La1 51.31(12) 3_665 4_665 ?
O3 Os1 La1 128.69(12) . 4_665 ?
La1 Os1 La1 72.631(6) 3_665 4_665 ?
La1 Os1 La1 107.369(6) . 4_665 ?
La1 Os1 La1 180.0 2 4_665 ?
O2 Os1 La1 139.62(12) . 4_565 ?
O2 Os1 La1 40.38(12) 3_665 4_565 ?
O1 Os1 La1 128.24(11) 3_665 4_565 ?
O1 Os1 La1 51.76(11) . 4_565 ?
O3 Os1 La1 99.52(11) 3_665 4_565 ?
O3 Os1 La1 80.48(11) . 4_565 ?
La1 Os1 La1 76.398(6) 3_665 4_565 ?
La1 Os1 La1 103.602(6) . 4_565 ?
La1 Os1 La1 71.812(8) 2 4_565 ?
La1 Os1 La1 108.188(8) 4_665 4_565 ?
O2 Os1 La1 40.38(12) . 2_655 ?
O2 Os1 La1 139.62(12) 3_665 2_655 ?
O1 Os1 La1 51.76(11) 3_665 2_655 ?
O1 Os1 La1 128.24(11) . 2_655 ?
O3 Os1 La1 80.48(11) 3_665 2_655 ?
O3 Os1 La1 99.52(11) . 2_655 ?
La1 Os1 La1 103.602(6) 3_665 2_655 ?
La1 Os1 La1 76.398(6) . 2_655 ?
La1 Os1 La1 108.188(8) 2 2_655 ?
La1 Os1 La1 71.812(8) 4_665 2_655 ?
La1 Os1 La1 180.000(8) 4_565 2_655 ?
Os1 O1 Na1 147.2(2) . . ?
Os1 O1 La1 101.21(16) . 2 ?
Na1 O1 La1 111.54(15) . 2 ?
Os1 O1 La1 88.03(13) . . ?
Na1 O1 La1 84.91(13) . . ?
La1 O1 La1 101.03(12) 2 . ?
Os1 O1 La1 94.42(14) . 4_565 ?
Na1 O1 La1 79.77(11) . 4_565 ?
La1 O1 La1 102.57(14) 2 4_565 ?
La1 O1 La1 155.30(16) . 4_565 ?
Os1 O2 Na1 144.5(2) . 2 ?
Os1 O2 La1 107.68(18) . 2_655 ?
Na1 O2 La1 100.11(15) 2 2_655 ?
Os1 O2 La1 96.05(16) . . ?
Na1 O2 La1 87.84(14) 2 . ?
La1 O2 La1 121.03(18) 2_655 . ?
Os1 O3 Na1 144.26(19) . 1_565 ?
Os1 O3 La1 124.85(18) . 1_565 ?
Na1 O3 La1 90.66(14) 1_565 1_565 ?
Os1 O3 La1 93.38(16) . 2 ?
Na1 O3 La1 81.69(12) 1_565 2 ?
La1 O3 La1 101.81(13) 1_565 2 ?
Os1 O3 La1 83.22(13) . 3_665 ?
Na1 O3 La1 86.05(12) 1_565 3_665 ?
La1 O3 La1 101.34(14) 1_565 3_665 ?
La1 O3 La1 153.85(15) 2 3_665 ?

loop_
_geom_bond_atom_site_label_1
_geom_bond_atom_site_label_2
_geom_bond_distance
_geom_bond_site_symmetry_2
_geom_bond_publ_flag
La1 O2 2.391(4) 2_645 ?
La1 O1 2.425(4) 2_545 ?
La1 O3 2.443(4) 1_545 ?
La1 O2 2.447(4) . ?
La1 O3 2.661(4) 2_545 ?
La1 O1 2.705(4) . ?
La1 O1 2.770(4) 4_666 ?
La1 O3 2.874(4) 3_665 ?
La1 Na1 3.2679(3) 2 ?
La1 Os1 3.2874(3) . ?
La1 Na1 3.3883(3) . ?
La1 Os1 3.4035(3) 2_545 ?
Na1 O2 2.260(4) 4_565 ?
Na1 O2 2.260(4) 2_545 ?
Na1 O1 2.294(4) . ?
Na1 O1 2.294(4) 3 ?
Na1 O3 2.320(4) 3_565 ?
Na1 O3 2.320(4) 1_545 ?
Na1 La1 3.2679(3) 2_545 ?
Na1 La1 3.2679(3) 4_565 ?
Na1 La1 3.3883(3) 3 ?
Na1 La1 3.5670(3) 3_655 ?
Na1 La1 3.5670(3) 1_455 ?
Os1 O2 1.953(4) . ?
Os1 O2 1.953(4) 3_665 ?
Os1 O1 1.963(4) 3_665 ?
Os1 O1 1.963(4) . ?
Os1 O3 1.971(4) 3_665 ?
Os1 O3 1.971(4) . ?
Os1 La1 3.2874(3) 3_665 ?
Os1 La1 3.4035(3) 2 ?
Os1 La1 3.4035(3) 4_665 ?
Os1 La1 3.5165(3) 4_565 ?
Os1 La1 3.5165(3) 2_655 ?
O1 La1 2.425(4) 2 ?
O1 La1 2.770(4) 4_565 ?
O2 Na1 2.260(4) 2 ?
O2 La1 2.391(4) 2_655 ?
O3 Na1 2.320(4) 1_565 ?
O3 La1 2.443(4) 1_565 ?
O3 La1 2.661(4) 2 ?
O3 La1 2.874(4) 3_665 ?
